data_7214647
loop_
_publ_author_name
'Maekawa, Masahiko'
'Tominaga, Toshi'
'Sugimoto, Kunihisa'
'Okubo, Takashi'
'Kuroda--Sowa, Takayoshi'
'Munakata, Megumu'
'Kitagawa, Susumu'

_publ_section_title
;
 Structural controls of 2D sheet copper(i) ethylene and carbonyl
 coordination polymers directed by anions and solvents
;
_journal_issue 18
_journal_name_full CrystEngComm
_journal_page_first 5955
_journal_paper_doi 10.1039/c2ce25211b
_journal_volume 14
_journal_year 2012
_chemical_absolute_configuration ad
_chemical_formula_sum 'C48 H56 B4 Cu4 F16 N16 O8'
_chemical_formula_weight 1586.49
_chemical_name_systematic
;
?
;
_space_group_IT_number 122
_symmetry_cell_setting tetragonal
_symmetry_space_group_name_Hall 'I -4 2bw'
_symmetry_space_group_name_H-M 'I -4 2 d'
_atom_sites_solution_hydrogens geom
_atom_sites_solution_primary direct
_atom_sites_solution_secondary difmap
_audit_creation_date 2010-12-14T21:22:02-00:00
_audit_creation_method 'WinGX routine CIF_UPDATE'
_cell_angle_alpha 90
_cell_angle_beta 90
_cell_angle_gamma 90
_cell_formula_units_Z 4
_cell_length_a 12.9479(9)
_cell_length_b 12.9479(9)
_cell_length_c 40.274(3)
_cell_measurement_reflns_used 9091
_cell_measurement_temperature 120(1)
_cell_measurement_theta_max 28.2771
_cell_measurement_theta_min 2.2243
_cell_volume 6751.9(8)
_computing_structure_refinement 'SHELXL-97 (Sheldrick, 2008)'
_diffrn_ambient_temperature 120(1)
_diffrn_detector_area_resol_mean 7.31
_diffrn_measured_fraction_theta_full 0.988
_diffrn_measured_fraction_theta_max 0.988
_diffrn_measurement_device_type 'Rigaku Mercury'
_diffrn_measurement_method \w
_diffrn_radiation_monochromator graphite
_diffrn_radiation_type MoK\a
_diffrn_radiation_wavelength 0.71073
_diffrn_reflns_av_R_equivalents 0.0245
_diffrn_reflns_av_unetI/netI 0.0367
_diffrn_reflns_limit_h_max 17
_diffrn_reflns_limit_h_min -14
_diffrn_reflns_limit_k_max 17
_diffrn_reflns_limit_k_min -15
_diffrn_reflns_limit_l_max 53
_diffrn_reflns_limit_l_min -52
_diffrn_reflns_number 20146
_diffrn_reflns_theta_full 28.28
_diffrn_reflns_theta_max 28.28
_diffrn_reflns_theta_min 2.98
_exptl_absorpt_coefficient_mu 1.347
_exptl_absorpt_correction_T_max 0.817
_exptl_absorpt_correction_T_min 0.772
_exptl_absorpt_correction_type multi-scan
_exptl_absorpt_process_details 'Jacobson, R. (1998) Private communication'
_exptl_crystal_colour yellow
_exptl_crystal_density_diffrn 1.561
_exptl_crystal_density_method 'not measured'
_exptl_crystal_description block
_exptl_crystal_F_000 3200
_exptl_crystal_size_max 0.20
_exptl_crystal_size_mid 0.20
_exptl_crystal_size_min 0.15
_refine_diff_density_max 1.021
_refine_diff_density_min -0.681
_refine_diff_density_rms 0.08
_refine_ls_abs_structure_details 'Flack H D (1983), Acta Cryst. A39, 876-881'
_refine_ls_abs_structure_Flack 0.005(17)
_refine_ls_extinction_method none
_refine_ls_goodness_of_fit_ref 1.046
_refine_ls_hydrogen_treatment constr
_refine_ls_matrix_type full
_refine_ls_number_parameters 231
_refine_ls_number_reflns 4141
_refine_ls_number_restraints 0
_refine_ls_restrained_S_all 1.046
_refine_ls_R_factor_all 0.0442
_refine_ls_R_factor_gt 0.042
_refine_ls_shift/su_max 0
_refine_ls_shift/su_mean 0
_refine_ls_structure_factor_coef Fsqd
_refine_ls_weighting_details 'calc w=1/[\s^2^(Fo^2^)+(0.0764P)^2^+5.4638P] where P=(Fo^2^+2Fc^2^)/3'
_refine_ls_weighting_scheme calc
_refine_ls_wR_factor_gt 0.1157
_refine_ls_wR_factor_ref 0.1179
_reflns_number_gt 3900
_reflns_number_total 4141
_reflns_threshold_expression >2\s(I)
_cod_data_source_file c2ce25211b.txt
_cod_data_source_block '[Cu4(Me2bpm)4(CO)4](BF4)4_4MeOH'
_cod_database_code 7214647

loop_
_symmetry_equiv_pos_as_xyz
'x, y, z'
'x, -y+1/2, -z+1/4'
'-x, -y, z'
'-x, y+1/2, -z+1/4'
'-y+1/2, -x, z+3/4'
'-y, x, -z'
'y, -x, -z'
'y+1/2, x, z+3/4'
'x+1/2, y+1/2, z+1/2'
'x+1/2, -y+1, -z+3/4'
'-x+1/2, -y+1/2, z+1/2'
'-x+1/2, y+1, -z+3/4'
'-y+1, -x+1/2, z+5/4'
'-y+1/2, x+1/2, -z+1/2'
'y+1/2, -x+1/2, -z+1/2'
'y+1, x+1/2, z+5/4'

loop_
_atom_site_label
_atom_site_type_symbol
_atom_site_fract_x
_atom_site_fract_y
_atom_site_fract_z
_atom_site_U_iso_or_equiv
_atom_site_adp_type
_atom_site_occupancy
_atom_site_symmetry_multiplicity
_atom_site_calc_flag
_atom_site_refinement_flags
Cu1 Cu 0.21020(3) 0.30978(3) 0.213649(8) 0.02415(12) Uani 1 1 d .
F1 F 0.0295(3) 0.5832(3) 0.19285(8) 0.0774(11) Uani 1 1 d .
F2 F 0.0823(2) 0.4705(2) 0.15369(6) 0.0500(6) Uani 1 1 d .
B1 B 0 0.5 0.17326(14) 0.0376(13) Uani 1 2 d S
F3A F 0.4800(5) 0.2554(4) 0.15984(14) 0.0582(8) Uani 0.514(4) 1 d P
F4A F 0.5907(5) 0.3129(5) 0.12211(13) 0.0582(8) Uani 0.514(4) 1 d P
F3B F 0.5387(5) 0.3538(5) 0.12677(15) 0.0582(8) Uani 0.486(4) 1 d P
F4B F 0.4255(5) 0.2305(5) 0.14222(14) 0.0582(8) Uani 0.486(4) 1 d P
B2 B 0.5082(6) 0.25 0.125 0.0389(13) Uani 1 2 d S
O1 O 0.1317(3) 0.1972(3) 0.15612(8) 0.0646(8) Uani 1 1 d .
O2 O 0.4004(8) 0.4617(8) 0.2824(2) 0.081(3) Uani 0.5 1 d P
H2 H 0.3916 0.4794 0.3018 0.122 Uiso 0.5 1 calc PR
O3 O 0.4071(10) 0.3853(7) 0.3466(2) 0.093(4) Uani 0.5 1 d P
H3 H 0.4354 0.4386 0.3528 0.14 Uiso 0.5 1 calc PR
N1 N 0.1217(2) 0.2817(2) 0.25572(6) 0.0229(5) Uani 1 1 d .
N2 N 0.3223(2) 0.2522(2) 0.24510(6) 0.0227(5) Uani 1 1 d .
N3 N 0.4922(2) 0.2065(3) 0.26138(7) 0.0375(7) Uani 1 1 d .
N4 N -0.0351(2) 0.2596(2) 0.28550(6) 0.0258(5) Uani 1 1 d .
C1 C 0.4236(3) 0.2419(3) 0.24013(8) 0.0286(7) Uani 1 1 d .
H1 H 0.4485 0.2618 0.2194 0.034 Uiso 1 1 calc R
C2 C 0.4567(3) 0.1772(3) 0.29118(8) 0.0357(8) Uani 1 1 d .
C3 C 0.5341(3) 0.1359(6) 0.31598(12) 0.0723(19) Uani 1 1 d .
H3A H 0.5729 0.0808 0.306 0.108 Uiso 1 1 calc R
H3B H 0.4984 0.1105 0.3352 0.108 Uiso 1 1 calc R
H3C H 0.5803 0.1903 0.3224 0.108 Uiso 1 1 calc R
C4 C 0.3532(2) 0.1836(3) 0.29909(8) 0.0289(7) Uani 1 1 d .
H4 H 0.3289 0.163 0.3198 0.035 Uiso 1 1 calc R
C5 C 0.2868(2) 0.2219(2) 0.27496(7) 0.0214(5) Uani 1 1 d .
C6 C 0.1727(2) 0.2327(2) 0.28030(7) 0.0220(6) Uani 1 1 d .
C7 C 0.1226(2) 0.1955(3) 0.30782(7) 0.0283(6) Uani 1 1 d .
H7 H 0.1586 0.1617 0.3246 0.034 Uiso 1 1 calc R
C8 C 0.0156(2) 0.2098(3) 0.30997(7) 0.0269(6) Uani 1 1 d .
C9 C 0.0202(2) 0.2926(3) 0.25949(7) 0.0263(6) Uani 1 1 d .
H9 H -0.0155 0.3261 0.2426 0.032 Uiso 1 1 calc R
C10 C -0.0445(3) 0.1718(3) 0.33912(9) 0.0386(9) Uani 1 1 d .
H10A H -0.0788 0.2289 0.3496 0.058 Uiso 1 1 calc R
H10B H 0.0015 0.1397 0.3547 0.058 Uiso 1 1 calc R
H10C H -0.0949 0.1224 0.3318 0.058 Uiso 1 1 calc R
C11 C 0.1632(5) 0.2414(4) 0.17688(12) 0.0646(8) Uani 1 1 d .
C12 C 0.5 0.5 0.2708(4) 0.113(4) Uani 1 2 d S
C13 C 0.3007(15) 0.3795(11) 0.3613(3) 0.090(4) Uani 0.5 1 d P

loop_
_atom_site_aniso_label
_atom_site_aniso_U_11
_atom_site_aniso_U_22
_atom_site_aniso_U_33
_atom_site_aniso_U_23
_atom_site_aniso_U_13
_atom_site_aniso_U_12
Cu1 0.0318(2) 0.02108(18) 0.01955(16) 0.00280(13) 0.00311(14) 0.00230(14)
F1 0.078(2) 0.088(2) 0.0663(19) -0.0480(18) -0.0179(17) 0.0244(19)
F2 0.0580(16) 0.0566(15) 0.0355(11) -0.0022(11) 0.0106(11) 0.0165(13)
B1 0.043(3) 0.047(3) 0.023(2) 0 0 0.011(3)
F3A 0.069(2) 0.0542(18) 0.0517(15) -0.0119(13) 0.0215(14) -0.0183(14)
F4A 0.069(2) 0.0542(18) 0.0517(15) -0.0119(13) 0.0215(14) -0.0183(14)
F3B 0.069(2) 0.0542(18) 0.0517(15) -0.0119(13) 0.0215(14) -0.0183(14)
F4B 0.069(2) 0.0542(18) 0.0517(15) -0.0119(13) 0.0215(14) -0.0183(14)
B2 0.046(4) 0.034(3) 0.037(3) -0.008(2) 0 0
O1 0.098(2) 0.0582(17) 0.0379(12) -0.0066(11) -0.0193(14) -0.0016(17)
O2 0.099(7) 0.080(6) 0.065(5) -0.008(4) -0.026(5) 0.017(5)
O3 0.147(10) 0.061(5) 0.072(5) -0.032(4) -0.054(6) 0.024(6)
N1 0.0244(12) 0.0234(12) 0.0208(11) 0.0051(9) -0.0008(9) -0.0028(11)
N2 0.0234(12) 0.0212(11) 0.0236(12) 0.0024(9) 0.0025(9) -0.0001(10)
N3 0.0253(13) 0.056(2) 0.0311(13) 0.0040(14) 0.0047(11) 0.0002(14)
N4 0.0218(12) 0.0308(13) 0.0249(11) 0.0094(10) -0.0024(10) -0.0024(10)
C1 0.0287(16) 0.0310(16) 0.0262(14) 0.0021(12) 0.0097(12) 0.0005(13)
C2 0.0227(15) 0.056(2) 0.0282(15) 0.0052(15) -0.0022(12) -0.0026(15)
C3 0.0250(19) 0.143(6) 0.049(2) 0.035(3) -0.0042(18) 0.009(3)
C4 0.0243(14) 0.0415(18) 0.0209(12) 0.0044(13) 0.0007(11) -0.0016(14)
C5 0.0224(13) 0.0198(12) 0.0219(12) -0.0006(10) -0.0012(11) 0.0009(11)
C6 0.0216(14) 0.0203(13) 0.0240(13) 0.0031(10) -0.0011(10) -0.0020(10)
C7 0.0228(14) 0.0365(17) 0.0255(13) 0.0132(13) -0.0034(11) -0.0024(14)
C8 0.0219(13) 0.0338(17) 0.0251(13) 0.0106(12) -0.0021(10) -0.0029(13)
C9 0.0256(14) 0.0319(16) 0.0213(12) 0.0040(12) -0.0034(10) -0.0011(13)
C10 0.0248(16) 0.056(2) 0.0349(17) 0.0234(16) 0.0012(14) -0.0031(15)
C11 0.098(2) 0.0582(17) 0.0379(12) -0.0066(11) -0.0193(14) -0.0016(17)
C12 0.116(10) 0.075(7) 0.150(12) 0 0 -0.041(7)
C13 0.121(13) 0.080(8) 0.069(7) -0.004(6) -0.017(8) -0.002(9)

loop_
_atom_type_symbol
_atom_type_description
_atom_type_scat_dispersion_real
_atom_type_scat_dispersion_imag
_atom_type_scat_source
C C 0.0033 0.0016 'International Tables Vol C Tables 4.2.6.8 and 6.1.1.4'
H H 0 0 'International Tables Vol C Tables 4.2.6.8 and 6.1.1.4'
B B 0.0013 0.0007 'International Tables Vol C Tables 4.2.6.8 and 6.1.1.4'
Cu Cu 0.3201 1.2651 'International Tables Vol C Tables 4.2.6.8 and 6.1.1.4'
F F 0.0171 0.0103 'International Tables Vol C Tables 4.2.6.8 and 6.1.1.4'
N N 0.0061 0.0033 'International Tables Vol C Tables 4.2.6.8 and 6.1.1.4'
O O 0.0106 0.006 'International Tables Vol C Tables 4.2.6.8 and 6.1.1.4'

loop_
_geom_angle_atom_site_label_1
_geom_angle_atom_site_label_2
_geom_angle_atom_site_label_3
_geom_angle
_geom_angle_site_symmetry_1
_geom_angle_site_symmetry_3
C11 Cu1 N4 123.50(19) . 14
C11 Cu1 N2 123.8(2) . .
N4 Cu1 N2 102.09(11) 14 .
C11 Cu1 N1 113.1(2) . .
N4 Cu1 N1 105.29(10) 14 .
N2 Cu1 N1 79.90(10) . .
F2 B1 F2 110.3(4) 3_565 .
F2 B1 F1 108.84(19) 3_565 .
F2 B1 F1 109.0(2) . .
F2 B1 F1 109.0(2) 3_565 3_565
F2 B1 F1 108.84(19) . 3_565
F1 B1 F1 110.8(5) . 3_565
B2 F4A F4A 52.4(4) . 2
B2 F4B F4B 55.4(4) . 2
F4B B2 F4B 69.2(7) 2 .
F4B B2 F4A 119.3(4) 2 .
F4B B2 F4A 144.6(3) . .
F4B B2 F4A 144.6(3) 2 2
F4B B2 F4A 119.3(4) . 2
F4A B2 F4A 75.2(7) . 2
F4B B2 F3B 113.0(4) 2 2
F4B B2 F3B 94.2(4) . 2
F4A B2 F3B 110.6(7) . 2
F4A B2 F3B 37.1(3) 2 2
F4B B2 F3B 94.2(4) 2 .
F4B B2 F3B 113.0(4) . .
F4A B2 F3B 37.1(3) . .
F4A B2 F3B 110.6(7) 2 .
F3B B2 F3B 147.3(8) 2 .
F4B B2 F3A 44.5(4) 2 2
F4B B2 F3A 107.5(6) . 2
F4A B2 F3A 98.3(4) . 2
F4A B2 F3A 104.7(4) 2 2
F3B B2 F3A 88.6(3) 2 2
F3B B2 F3A 99.5(4) . 2
F4B B2 F3A 107.5(6) 2 .
F4B B2 F3A 44.5(4) . .
F4A B2 F3A 104.7(4) . .
F4A B2 F3A 98.3(4) 2 .
F3B B2 F3A 99.5(4) 2 .
F3B B2 F3A 88.6(3) . .
F3A B2 F3A 150.9(8) 2 .
C12 O2 H2 109.5 . .
C13 O3 H3 109.5 . .
C9 N1 C6 116.8(2) . .
C9 N1 Cu1 128.28(19) . .
C6 N1 Cu1 114.2(2) . .
C1 N2 C5 116.1(3) . .
C1 N2 Cu1 129.5(2) . .
C5 N2 Cu1 114.4(2) . .
C1 N3 C2 116.7(3) . .
C9 N4 C8 117.6(3) . .
C9 N4 Cu1 118.5(2) . 15_455
C8 N4 Cu1 123.9(2) . 15_455
N3 C1 N2 127.0(3) . .
N3 C1 H1 116.5 . .
N2 C1 H1 116.5 . .
N3 C2 C4 121.6(3) . .
N3 C2 C3 117.6(3) . .
C4 C2 C3 120.8(3) . .
C2 C3 H3A 109.5 . .
C2 C3 H3B 109.5 . .
H3A C3 H3B 109.5 . .
C2 C3 H3C 109.5 . .
H3A C3 H3C 109.5 . .
H3B C3 H3C 109.5 . .
C2 C4 C5 117.5(3) . .
C2 C4 H4 121.3 . .
C5 C4 H4 121.3 . .
N2 C5 C4 121.2(3) . .
N2 C5 C6 115.9(3) . .
C4 C5 C6 122.9(3) . .
N1 C6 C7 121.7(3) . .
N1 C6 C5 114.9(3) . .
C7 C6 C5 123.3(3) . .
C6 C7 C8 118.1(3) . .
C6 C7 H7 120.9 . .
C8 C7 H7 120.9 . .
N4 C8 C7 120.0(3) . .
N4 C8 C10 118.6(3) . .
C7 C8 C10 121.4(3) . .
N1 C9 N4 125.7(3) . .
N1 C9 H9 117.1 . .
N4 C9 H9 117.1 . .
C8 C10 H10A 109.5 . .
C8 C10 H10B 109.5 . .
H10A C10 H10B 109.5 . .
C8 C10 H10C 109.5 . .
H10A C10 H10C 109.5 . .
H10B C10 H10C 109.5 . .
O1 C11 Cu1 175.8(6) . .
O2 C12 O2 142.5(15) . 3_665
O3 C13 C13 162.8(15) . 12_545

loop_
_geom_bond_atom_site_label_1
_geom_bond_atom_site_label_2
_geom_bond_distance
_geom_bond_site_symmetry_2
Cu1 C11 1.830(5) .
Cu1 N4 2.046(3) 14
Cu1 N2 2.065(3) .
Cu1 N1 2.078(2) .
F1 B1 1.389(4) .
F2 B1 1.379(4) .
B1 F2 1.379(4) 3_565
B1 F1 1.389(4) 3_565
F3A B2 1.451(5) .
F4A B2 1.349(8) .
F4A F4A 1.646(12) 2
F3B B2 1.403(6) .
F4B B2 1.300(8) .
F4B F4B 1.476(12) 2
B2 F4B 1.300(8) 2
B2 F4A 1.349(8) 2
B2 F3B 1.403(6) 2
B2 F3A 1.451(5) 2
O1 C11 1.092(6) .
O2 C12 1.460(12) .
O2 H2 0.82 .
O3 C13 1.50(2) .
O3 H3 0.82 .
N1 C9 1.330(4) .
N1 C6 1.349(4) .
N2 C1 1.334(4) .
N2 C5 1.346(4) .
N3 C1 1.316(5) .
N3 C2 1.340(4) .
N4 C9 1.339(4) .
N4 C8 1.349(4) .
N4 Cu1 2.046(3) 15_455
C1 H1 0.93 .
C2 C4 1.379(5) .
C2 C3 1.513(5) .
C3 H3A 0.96 .
C3 H3B 0.96 .
C3 H3C 0.96 .
C4 C5 1.389(4) .
C4 H4 0.93 .
C5 C6 1.499(4) .
C6 C7 1.372(4) .
C7 C8 1.400(4) .
C7 H7 0.93 .
C8 C10 1.492(4) .
C9 H9 0.93 .
C10 H10A 0.96 .
C10 H10B 0.96 .
C10 H10C 0.96 .
C12 O2 1.460(12) 3_665
C13 C13 1.72(4) 12_545
